data_4027768
loop_
_publ_author_name
'Debanjan Biswas'
'Ryan J. Holland'
'Jeffrey R. Deschamps'
'Zhao Cao'
'Larry K. Keefer'
'Joseph E. Saavedra'

_publ_section_title
;
 O2-Functionalized Methylamine Diazeniumdiolates: Evidence for E-Z
 Equilibration in an Acyclic System
;
_journal_name_full 'Journal of Organic Chemistry'
_journal_page_first 10804
_journal_page_last 10810
_journal_paper_doi 10.1021/jo3020837
_journal_volume 77
_journal_year 2012
_chemical_formula_moiety 'C8 H11 N3 O2'
_chemical_formula_sum 'C8 H11 N3 O2'
_chemical_formula_weight 181.20
_chemical_name_systematic
;
?
;
_space_group_IT_number 14
_symmetry_cell_setting monoclinic
_symmetry_space_group_name_Hall '-P 2ybc'
_symmetry_space_group_name_H-M 'P 1 21/c 1'
_atom_sites_solution_hydrogens geom
_atom_sites_solution_primary direct
_atom_sites_solution_secondary difmap
_audit_creation_method SHELXL-97
_cell_angle_alpha 90.00
_cell_angle_beta 112.172(4)
_cell_angle_gamma 90.00
_cell_formula_units_Z 8
_cell_length_a 22.122(4)
_cell_length_b 5.3670(10)
_cell_length_c 16.713(3)
_cell_measurement_reflns_used 6968
_cell_measurement_temperature 100(2)
_cell_measurement_theta_max 27.56
_cell_measurement_theta_min 2.63
_cell_volume 1837.6(6)
_computing_cell_refinement 'Bruker SMART v5.631 (Bruker, 2001)'
_computing_data_collection 'Bruker SMART v5.631 (Bruker, 2001)'
_computing_data_reduction
;
Bruker SAINT v6.45A (Bruker, 2002), Bruker XPREP v6.14 (Bruker, 2001)
;
_computing_molecular_graphics 'Bruker SHELXTL v6.14 (Bruker, 2000b)'
_computing_publication_material 'Bruker SHELXTL v6.14 (Bruker, 2000b)'
_computing_structure_refinement 'Bruker SHELXTL v6.14 (Bruker, 2000b)'
_computing_structure_solution 'Bruker SHELXTL v6.14 (Bruker, 2000b)'
_diffrn_ambient_temperature 100(2)
_diffrn_measured_fraction_theta_full 0.963
_diffrn_measured_fraction_theta_max 0.964
_diffrn_measurement_device 'Bruker APEX 2 CCD'
_diffrn_measurement_method '\w scans'
_diffrn_radiation_monochromator graphite
_diffrn_radiation_source 'fine-focus sealed tube'
_diffrn_radiation_type MoK\a
_diffrn_radiation_wavelength 0.71073
_diffrn_reflns_av_R_equivalents 0.0574
_diffrn_reflns_av_sigmaI/netI 0.0583
_diffrn_reflns_limit_h_max 26
_diffrn_reflns_limit_h_min -26
_diffrn_reflns_limit_k_max 6
_diffrn_reflns_limit_k_min -6
_diffrn_reflns_limit_l_max 20
_diffrn_reflns_limit_l_min -20
_diffrn_reflns_number 19649
_diffrn_reflns_theta_full 25.00
_diffrn_reflns_theta_max 25.35
_diffrn_reflns_theta_min 8.18
_exptl_absorpt_coefficient_mu 0.097
_exptl_absorpt_correction_T_max 0.9736
_exptl_absorpt_correction_T_min 0.9425
_exptl_absorpt_correction_type multi-scan
_exptl_absorpt_process_details 'SADABS v2.10, Bruker (2000b)'
_exptl_crystal_colour colourless
_exptl_crystal_density_diffrn 1.310
_exptl_crystal_description prisim
_exptl_crystal_F_000 768
_exptl_crystal_size_max 0.618
_exptl_crystal_size_mid 0.514
_exptl_crystal_size_min 0.277
_refine_diff_density_max 0.423
_refine_diff_density_min -0.440
_refine_diff_density_rms 0.041
_refine_ls_extinction_method none
_refine_ls_goodness_of_fit_ref 1.083
_refine_ls_hydrogen_treatment constr
_refine_ls_matrix_type full
_refine_ls_number_parameters 237
_refine_ls_number_reflns 3249
_refine_ls_number_restraints 156
_refine_ls_restrained_S_all 1.083
_refine_ls_R_factor_all 0.0527
_refine_ls_R_factor_gt 0.0451
_refine_ls_shift/su_max 0.010
_refine_ls_shift/su_mean 0.002
_refine_ls_structure_factor_coef Fsqd
_refine_ls_weighting_details 'calc w=1/[\s^2^(Fo^2^)+(0.0317P)^2^+0.0000P] where P=(Fo^2^+2Fc^2^)/3'
_refine_ls_weighting_scheme calc
_refine_ls_wR_factor_gt 0.1089
_refine_ls_wR_factor_ref 0.1105
_reflns_number_gt 2693
_reflns_number_total 3249
_reflns_threshold_expression I>2\s(I)
_cod_data_source_file jo3020837_si_002.cif
_cod_data_source_block nci89a
_cod_original_sg_symbol_H-M 'P 21/c'
_cod_database_code 4027768

loop_
_symmetry_equiv_pos_as_xyz
'x, y, z'
'-x, y+1/2, -z+1/2'
'-x, -y, -z'
'x, -y-1/2, z-1/2'

loop_
_atom_site_label
_atom_site_type_symbol
_atom_site_fract_x
_atom_site_fract_y
_atom_site_fract_z
_atom_site_U_iso_or_equiv
_atom_site_adp_type
_atom_site_occupancy
_atom_site_symmetry_multiplicity
_atom_site_calc_flag
_atom_site_refinement_flags
O1 O 0.25493(6) 0.7895(3) 0.03083(9) 0.0253(4) Uani 1 1 d U
N1 N 0.29851(8) 0.6364(3) 0.03086(10) 0.0224(4) Uani 1 1 d U
O2 O 0.28937(6) 0.4699(3) 0.14426(8) 0.0277(3) Uani 1 1 d U
N2 N 0.32075(8) 0.4564(3) 0.08471(10) 0.0249(4) Uani 1 1 d U
N3 N 0.32627(8) 0.6639(3) -0.03002(10) 0.0230(4) Uani 1 1 d U
H3D H 0.3221 0.8018 -0.0601 0.028 Uiso 1 1 calc R
C3 C 0.36366(10) 0.4458(4) -0.04157(14) 0.0288(5) Uani 1 1 d U
H3A H 0.3835 0.4875 -0.0833 0.043 Uiso 1 1 calc R
H3B H 0.3341 0.3037 -0.0630 0.043 Uiso 1 1 calc R
H3C H 0.3980 0.4025 0.0140 0.043 Uiso 1 1 calc R
C4 C 0.31366(10) 0.2697(4) 0.20364(13) 0.0291(4) Uani 1 1 d U
H4A H 0.3100 0.1138 0.1705 0.035 Uiso 1 1 calc R
H4B H 0.2856 0.2519 0.2375 0.035 Uiso 1 1 calc R
C5 C 0.38298(10) 0.2986(4) 0.26511(13) 0.0227(4) Uani 1 1 d U
C6 C 0.43125(10) 0.1261(4) 0.26847(14) 0.0280(4) Uani 1 1 d U
H6A H 0.4205 -0.0120 0.2301 0.034 Uiso 1 1 calc R
C7 C 0.49577(11) 0.1556(4) 0.32846(14) 0.0312(4) Uani 1 1 d U
H7A H 0.5286 0.0393 0.3301 0.037 Uiso 1 1 calc R
C8 C 0.51087(11) 0.3550(4) 0.38482(14) 0.0294(4) Uani 1 1 d U
H8A H 0.5541 0.3738 0.4260 0.035 Uiso 1 1 calc R
C9 C 0.46292(10) 0.5305(4) 0.38199(13) 0.0248(4) Uani 1 1 d U
H9A H 0.4736 0.6670 0.4211 0.030 Uiso 1 1 calc R
C10 C 0.39967(10) 0.5023(4) 0.32138(13) 0.0253(4) Uani 1 1 d U
H10A H 0.3674 0.6230 0.3182 0.030 Uiso 1 1 calc R
O1' O 0.24641(6) 0.7317(3) 0.27975(9) 0.0310(4) Uani 1 1 d U
N1' N 0.20268(8) 0.8739(3) 0.23352(11) 0.0242(4) Uani 1 1 d U
O2' O 0.20902(7) 1.0679(3) 0.34921(9) 0.0291(4) Uani 1 1 d U
N2' N 0.17696(8) 1.0586(3) 0.26044(11) 0.0256(4) Uani 1 1 d U
N3' N 0.17540(8) 0.8266(3) 0.14519(10) 0.0266(4) Uani 1 1 d U
H3'D H 0.1777 0.6787 0.1238 0.032 Uiso 1 1 calc R
C3' C 0.14343(11) 1.0320(4) 0.09107(13) 0.0284(5) Uani 1 1 d U
H3'A H 0.1284 0.9812 0.0303 0.043 Uiso 1 1 calc R
H3'B H 0.1741 1.1713 0.1012 0.043 Uiso 1 1 calc R
H3'C H 0.1059 1.0842 0.1046 0.043 Uiso 1 1 calc R
C4' C 0.18349(10) 1.2860(4) 0.38235(14) 0.0276(4) Uani 1 1 d U
H4'A H 0.1846 1.4352 0.3481 0.033 Uiso 1 1 calc R
H4'B H 0.2126 1.3178 0.4430 0.033 Uiso 1 1 calc R
C5' C 0.11426(10) 1.2487(4) 0.37824(13) 0.0288(4) Uani 1 1 d U
C6' C 0.06499(10) 1.4004(4) 0.33514(13) 0.0283(4) Uani 1 1 d U
H6'A H 0.0727 1.5371 0.3041 0.034 Uiso 1 1 calc R
C7' C 0.00160(11) 1.3633(4) 0.33436(13) 0.0292(4) Uani 1 1 d U
H7'A H -0.0322 1.4790 0.3057 0.035 Uiso 1 1 calc R
C8' C -0.01153(11) 1.1528(4) 0.37651(13) 0.0293(4) Uani 1 1 d U
H8'A H -0.0541 1.1220 0.3753 0.035 Uiso 1 1 calc R
C9' C 0.04088(11) 0.9903(4) 0.42040(14) 0.0323(4) Uani 1 1 d U
H9'A H 0.0334 0.8522 0.4510 0.039 Uiso 1 1 calc R
C10' C 0.10216(11) 1.0260(4) 0.42005(13) 0.0292(4) Uani 1 1 d U
H10B H 0.1360 0.9085 0.4464 0.035 Uiso 1 1 calc R

loop_
_atom_site_aniso_label
_atom_site_aniso_U_11
_atom_site_aniso_U_22
_atom_site_aniso_U_33
_atom_site_aniso_U_23
_atom_site_aniso_U_13
_atom_site_aniso_U_12
O1 0.0247(7) 0.0262(8) 0.0248(7) -0.0025(6) 0.0091(6) 0.0100(6)
N1 0.0233(7) 0.0242(7) 0.0198(7) 0.0007(6) 0.0082(6) -0.0023(6)
O2 0.0279(7) 0.0332(7) 0.0200(6) 0.0085(5) 0.0068(5) 0.0013(5)
N2 0.0235(7) 0.0298(7) 0.0195(7) 0.0012(6) 0.0060(6) 0.0017(6)
N3 0.0264(8) 0.0266(8) 0.0231(7) 0.0022(6) 0.0173(6) -0.0025(6)
C3 0.0316(11) 0.0295(11) 0.0344(11) -0.0054(9) 0.0227(9) -0.0036(9)
C4 0.0286(8) 0.0283(8) 0.0245(8) 0.0143(7) 0.0032(7) -0.0022(7)
C5 0.0262(7) 0.0218(7) 0.0220(7) 0.0104(6) 0.0113(6) -0.0032(6)
C6 0.0316(8) 0.0237(8) 0.0300(8) 0.0054(7) 0.0131(7) 0.0003(7)
C7 0.0358(8) 0.0281(8) 0.0319(8) 0.0049(7) 0.0154(7) 0.0061(7)
C8 0.0320(8) 0.0241(8) 0.0311(8) 0.0093(7) 0.0110(7) 0.0058(7)
C9 0.0269(8) 0.0200(8) 0.0263(8) 0.0039(7) 0.0089(7) 0.0005(7)
C10 0.0260(8) 0.0229(8) 0.0271(8) 0.0108(7) 0.0102(7) 0.0044(7)
O1' 0.0217(7) 0.0449(9) 0.0250(7) 0.0015(7) 0.0073(6) 0.0109(7)
N1' 0.0256(7) 0.0302(7) 0.0193(7) -0.0034(6) 0.0113(6) 0.0010(6)
O2' 0.0275(7) 0.0360(7) 0.0261(6) -0.0047(6) 0.0126(5) 0.0000(5)
N2' 0.0255(7) 0.0303(7) 0.0236(7) -0.0012(6) 0.0121(6) 0.0007(6)
N3' 0.0320(8) 0.0359(8) 0.0161(7) -0.0063(6) 0.0137(6) -0.0049(7)
C3' 0.0345(11) 0.0319(11) 0.0170(9) -0.0024(8) 0.0077(8) -0.0012(9)
C4' 0.0284(8) 0.0317(8) 0.0277(8) -0.0093(7) 0.0163(6) -0.0050(7)
C5' 0.0281(7) 0.0390(8) 0.0225(7) -0.0034(6) 0.0132(6) 0.0040(6)
C6' 0.0288(8) 0.0398(9) 0.0191(8) -0.0004(7) 0.0121(7) 0.0018(7)
C7' 0.0289(8) 0.0363(9) 0.0209(8) -0.0005(7) 0.0078(7) 0.0068(7)
C8' 0.0302(8) 0.0369(9) 0.0219(8) -0.0023(7) 0.0112(7) 0.0055(7)
C9' 0.0325(8) 0.0395(9) 0.0258(8) -0.0060(7) 0.0120(7) 0.0074(7)
C10' 0.0305(8) 0.0361(9) 0.0213(8) -0.0035(7) 0.0102(7) 0.0078(7)

loop_
_atom_type_symbol
_atom_type_description
_atom_type_scat_dispersion_real
_atom_type_scat_dispersion_imag
_atom_type_scat_source
C C 0.0033 0.0016 'International Tables Vol C Tables 4.2.6.8 and 6.1.1.4'
H H 0.0000 0.0000 'International Tables Vol C Tables 4.2.6.8 and 6.1.1.4'
N N 0.0061 0.0033 'International Tables Vol C Tables 4.2.6.8 and 6.1.1.4'
O O 0.0106 0.0060 'International Tables Vol C Tables 4.2.6.8 and 6.1.1.4'

loop_
_geom_angle_atom_site_label_1
_geom_angle_atom_site_label_2
_geom_angle_atom_site_label_3
_geom_angle
O1 N1 N2 125.31(16)
O1 N1 N3 118.74(15)
N2 N1 N3 115.93(16)
N2 O2 C4 107.18(15)
N1 N2 O2 107.13(15)
N1 N3 C3 115.83(16)
N1 N3 H3D 122.1
C3 N3 H3D 122.1
N3 C3 H3A 109.5
N3 C3 H3B 109.5
H3A C3 H3B 109.5
N3 C3 H3C 109.5
H3A C3 H3C 109.5
H3B C3 H3C 109.5
O2 C4 C5 114.80(16)
O2 C4 H4A 108.6
C5 C4 H4A 108.6
O2 C4 H4B 108.6
C5 C4 H4B 108.6
H4A C4 H4B 107.5
C10 C5 C6 119.16(19)
C10 C5 C4 119.00(18)
C6 C5 C4 121.84(19)
C5 C6 C7 120.5(2)
C5 C6 H6A 119.8
C7 C6 H6A 119.8
C8 C7 C6 119.5(2)
C8 C7 H7A 120.3
C6 C7 H7A 120.3
C7 C8 C9 120.7(2)
C7 C8 H8A 119.6
C9 C8 H8A 119.6
C10 C9 C8 119.3(2)
C10 C9 H9A 120.3
C8 C9 H9A 120.3
C9 C10 C5 120.83(19)
C9 C10 H10A 119.6
C5 C10 H10A 119.6
O1' N1' N2' 126.12(16)
O1' N1' N3' 118.09(16)
N2' N1' N3' 115.69(17)
N2' O2' C4' 108.27(14)
N1' N2' O2' 106.47(15)
N1' N3' C3' 116.28(16)
N1' N3' H3'D 121.9
C3' N3' H3'D 121.9
N3' C3' H3'A 109.5
N3' C3' H3'B 109.5
H3'A C3' H3'B 109.5
N3' C3' H3'C 109.5
H3'A C3' H3'C 109.5
H3'B C3' H3'C 109.5
O2' C4' C5' 113.31(16)
O2' C4' H4'A 108.9
C5' C4' H4'A 108.9
O2' C4' H4'B 108.9
C5' C4' H4'B 108.9
H4'A C4' H4'B 107.7
C6' C5' C10' 119.91(19)
C6' C5' C4' 123.3(2)
C10' C5' C4' 116.73(18)
C5' C6' C7' 121.7(2)
C5' C6' H6'A 119.1
C7' C6' H6'A 119.1
C6' C7' C8' 119.8(2)
C6' C7' H7'A 120.1
C8' C7' H7'A 120.1
C9' C8' C7' 117.9(2)
C9' C8' H8'A 121.1
C7' C8' H8'A 121.1
C10' C9' C8' 122.0(2)
C10' C9' H9'A 119.0
C8' C9' H9'A 119.0
C9' C10' C5' 118.5(2)
C9' C10' H10B 120.8
C5' C10' H10B 120.8

loop_
_geom_bond_atom_site_label_1
_geom_bond_atom_site_label_2
_geom_bond_distance
O1 N1 1.267(2)
N1 N2 1.285(2)
N1 N3 1.380(2)
O2 N2 1.414(2)
O2 C4 1.423(2)
N3 C3 1.487(3)
N3 H3D 0.8800
C3 H3A 0.9800
C3 H3B 0.9800
C3 H3C 0.9800
C4 C5 1.497(3)
C4 H4A 0.9900
C4 H4B 0.9900
C5 C10 1.398(3)
C5 C6 1.398(3)
C6 C7 1.410(3)
C6 H6A 0.9500
C7 C8 1.381(3)
C7 H7A 0.9500
C8 C9 1.406(3)
C8 H8A 0.9500
C9 C10 1.392(3)
C9 H9A 0.9500
C10 H10A 0.9500
O1' N1' 1.245(2)
N1' N2' 1.305(2)
N1' N3' 1.391(2)
O2' N2' 1.383(2)
O2' C4' 1.494(2)
N3' C3' 1.432(3)
N3' H3'D 0.8800
C3' H3'A 0.9800
C3' H3'B 0.9800
C3' H3'C 0.9800
C4' C5' 1.520(3)
C4' H4'A 0.9900
C4' H4'B 0.9900
C5' C6' 1.333(3)
C5' C10' 1.460(3)
C6' C7' 1.411(3)
C6' H6'A 0.9500
C7' C8' 1.418(3)
C7' H7'A 0.9500
C8' C9' 1.415(3)
C8' H8'A 0.9500
C9' C10' 1.371(3)
C9' H9'A 0.9500
C10' H10B 0.9500

loop_
_geom_hbond_atom_site_label_D
_geom_hbond_atom_site_label_H
_geom_hbond_atom_site_label_A
_geom_hbond_distance_DH
_geom_hbond_distance_HA
_geom_hbond_distance_DA
_geom_hbond_angle_DHA
_geom_hbond_site_symmetry_A
N3 H3D O1' 0.88 2.57 3.050(2) 115.0 4_575
N3' H3'D O2 0.88 2.62 3.170(2) 121.9 .

loop_
_geom_torsion_atom_site_label_1
_geom_torsion_atom_site_label_2
_geom_torsion_atom_site_label_3
_geom_torsion_atom_site_label_4
_geom_torsion
O1 N1 N2 O2 -2.2(2)
N3 N1 N2 O2 176.34(14)
C4 O2 N2 N1 179.65(15)
O1 N1 N3 C3 -164.78(16)
N2 N1 N3 C3 16.6(2)
N2 O2 C4 C5 70.9(2)
O2 C4 C5 C10 60.6(2)
O2 C4 C5 C6 -120.2(2)
C10 C5 C6 C7 0.7(3)
C4 C5 C6 C7 -178.54(18)
C5 C6 C7 C8 0.8(3)
C6 C7 C8 C9 -1.1(3)
C7 C8 C9 C10 -0.2(3)
C8 C9 C10 C5 1.7(3)
C6 C5 C10 C9 -1.9(3)
C4 C5 C10 C9 177.28(17)
O1' N1' N2' O2' 1.6(3)
N3' N1' N2' O2' 177.82(15)
C4' O2' N2' N1' 177.01(14)
O1' N1' N3' C3' -158.88(17)
N2' N1' N3' C3' 24.6(2)
N2' O2' C4' C5' 71.5(2)
O2' C4' C5' C6' -122.1(2)
O2' C4' C5' C10' 54.3(2)
C10' C5' C6' C7' 5.2(3)
C4' C5' C6' C7' -178.52(19)
C5' C6' C7' C8' -3.3(3)
C6' C7' C8' C9' 1.8(3)
C7' C8' C9' C10' -2.6(3)
C8' C9' C10' C5' 4.5(3)
C6' C5' C10' C9' -5.8(3)
C4' C5' C10' C9' 177.72(18)
